data_2006379
loop_
_publ_author_name
'Batchelor, Rhys A.'
'Hunter, Christopher A.'
'Simpson, Jim'

_publ_section_title
;
 3-(1,8-Naphthalenedicarboximido)benzonitrile [or
 <i>N</i>-(3-Cyanophenyl)-1,8-naphthalimide], C~19~H~10~N~2~O~2~
;
_journal_issue 8
_journal_name_full 'Acta Crystallographica Section C'
_journal_page_first 1117
_journal_page_last 1119
_journal_paper_doi 10.1107/S0108270197003727
_journal_volume 53
_journal_year 1997
_chemical_formula_sum 'C19 H10 N2 O2'
_chemical_formula_weight 298.29
_chemical_name_systematic
;
3-(1,8-naphthalenedicarboximido)benzonitrile, or
N-(3-benzonitrile)-1,8-naphthalimide or
strict IUPAC name 3-(1,3-dioxo-2,3-dihydro-1H-naphtho-[1,8-cd]-
azin-2yl)benzonitrile
;
_space_group_IT_number 60
_symmetry_cell_setting orthorhombic
_symmetry_space_group_name_Hall '-P 2n 2ab'
_symmetry_space_group_name_H-M 'P b c n'
_cell_angle_alpha 90.00
_cell_angle_beta 90.00
_cell_angle_gamma 90.00
_cell_formula_units_Z 8
_cell_length_a 14.997(6)
_cell_length_b 12.898(9)
_cell_length_c 14.743(14)
_cell_measurement_reflns_used 25
_cell_measurement_temperature 293(2)
_cell_measurement_theta_max 17.43
_cell_measurement_theta_min 12.05
_cell_volume 2852(4)
_computing_cell_refinement XSCANS
_computing_data_collection 'XSCANS (Siemens, 1994)'
_computing_data_reduction XSCANS
_computing_molecular_graphics 'SHELXTL/PC (Sheldrick, 1990)'
_computing_structure_refinement 'SHELXL93 (Sheldrick, 1993)'
_computing_structure_solution 'SHELXS86 (Sheldrick, 1985)'
_diffrn_ambient_temperature 293(2)
_diffrn_measurement_device 'Siemens P4'
_diffrn_measurement_method '\w scans'
_diffrn_radiation_monochromator graphite
_diffrn_radiation_source 'fine-focus sealed tube'
_diffrn_radiation_type MoK\a
_diffrn_radiation_wavelength 0.71073
_diffrn_reflns_av_R_equivalents 0.0000
_diffrn_reflns_av_sigmaI/netI 0.0803
_diffrn_reflns_limit_h_max 17
_diffrn_reflns_limit_h_min 0
_diffrn_reflns_limit_k_max 15
_diffrn_reflns_limit_k_min 0
_diffrn_reflns_limit_l_max 17
_diffrn_reflns_limit_l_min 0
_diffrn_reflns_number 2520
_diffrn_reflns_theta_max 25.05
_diffrn_reflns_theta_min 2.08
_diffrn_standards_decay_% 2
_diffrn_standards_interval_count 97
_diffrn_standards_number 3
_exptl_absorpt_coefficient_mu 0.092
_exptl_absorpt_correction_type none
_exptl_crystal_colour 'pale yellow'
_exptl_crystal_density_diffrn 1.390
_exptl_crystal_density_method 'not measured'
_exptl_crystal_description 'truncated octahedron'
_exptl_crystal_F_000 1232
_exptl_crystal_size_max 0.46
_exptl_crystal_size_mid 0.46
_exptl_crystal_size_min 0.40
_refine_diff_density_max 0.176
_refine_diff_density_min -0.258
_refine_ls_extinction_method none
_refine_ls_goodness_of_fit_all 0.926
_refine_ls_goodness_of_fit_obs 1.208
_refine_ls_hydrogen_treatment 'H atoms refined using AFIX in SHELXL93 (Sheldrick, 1993)'
_refine_ls_matrix_type full
_refine_ls_number_parameters 208
_refine_ls_number_reflns 2520
_refine_ls_number_restraints 0
_refine_ls_restrained_S_all 0.926
_refine_ls_restrained_S_obs 1.208
_refine_ls_R_factor_all 0.1431
_refine_ls_R_factor_obs .0682
_refine_ls_shift/esd_max 0.000
_refine_ls_shift/esd_mean 0.000
_refine_ls_structure_factor_coef Fsqd
_refine_ls_weighting_details 'w = 1/[\s^2^(Fo^2^)+(0.0693P)^2^] where P=(Fo^2^+2Fc^2^)/3'
_refine_ls_weighting_scheme calc
_refine_ls_wR_factor_all 0.1626
_refine_ls_wR_factor_obs .1373
_reflns_number_observed 1162
_reflns_number_total 2520
_reflns_observed_criterion >2sigma(I)
_cod_data_source_file fg1259.cif
_cod_data_source_block rhyb
_cod_depositor_comments
;
The following automatic conversions were performed:

'_refine_ls_weighting_scheme' value 'calc w =
1/[\s^2^(Fo^2^)+(0.0693P)^2^] where P=(Fo^2^+2Fc^2^)/3' was changed
to 'calc'. New tag '_refine_ls_weighting_details' was created. The
value of the new tag was set to 'w = 1/[\s^2^(Fo^2^)+(0.0693P)^2^]
where P=(Fo^2^+2Fc^2^)/3'.

Automatic conversion script
Id: cif_fix_values 3143 2015-03-26 13:38:13Z robertas 
;
_cod_original_cell_volume 2852.(4)
_cod_database_code 2006379

loop_
_symmetry_equiv_pos_as_xyz
'x, y, z'
'-x+1/2, -y+1/2, z+1/2'
'-x, y, -z+1/2'
'x+1/2, -y+1/2, -z'
'-x, -y, -z'
'x-1/2, y-1/2, -z-1/2'
'x, -y, z-1/2'
'-x-1/2, y-1/2, z'

loop_
_atom_site_aniso_label
_atom_site_aniso_U_11
_atom_site_aniso_U_22
_atom_site_aniso_U_33
_atom_site_aniso_U_12
_atom_site_aniso_U_13
_atom_site_aniso_U_23
O1 .049(2) .043(2) .112(3) -.001(2) -.010(2) -.002(2)
C1 .040(3) .042(2) .052(3) -.002(2) -.001(2) .001(2)
C2 .045(3) .031(2) .040(2) -.003(2) .006(2) .001(2)
C3 .047(3) .038(2) .067(3) .005(2) .002(2) .005(2)
C4 .063(3) .036(2) .069(3) .009(2) .006(3) .005(2)
C5 .071(3) .029(2) .052(3) -.007(2) .009(3) -.001(2)
C6 .056(3) .029(2) .039(2) -.002(2) .009(2) -.002(2)
C7 .063(3) .037(2) .052(3) -.012(2) .001(2) -.011(2)
C8 .053(3) .050(3) .063(3) -.013(2) -.010(2) -.008(2)
C9 .056(3) .041(2) .058(3) .000(2) -.005(2) -.001(2)
C10 .046(3) .039(2) .033(2) -.003(2) .001(2) -.002(2)
C11 .044(2) .033(2) .028(2) -.001(2) .003(2) -.004(2)
C12 .049(3) .035(2) .034(2) .004(2) .000(2) .001(2)
O2 .059(2) .037(2) .074(2) .006(2) -.011(2) .003(2)
N1 .045(2) .028(2) .047(2) -.003(2) -.003(2) .0018(14)
C13 .040(2) .030(2) .042(2) -.004(2) -.004(2) .003(2)
C14 .053(3) .037(2) .039(2) .003(2) -.002(2) .000(2)
C15 .045(2) .032(2) .041(2) .002(2) .006(2) .003(2)
C19 .064(3) .033(2) .060(3) -.002(2) .006(3) -.001(2)
N2 .111(4) .046(2) .062(3) .001(2) .012(3) .012(2)
C16 .043(3) .030(2) .061(3) -.003(2) -.004(2) -.005(2)
C17 .054(3) .040(2) .044(2) -.003(2) .003(2) -.006(2)
C18 .051(3) .040(2) .043(2) -.005(2) -.001(2) .007(2)

loop_
_atom_site_label
_atom_site_fract_x
_atom_site_fract_y
_atom_site_fract_z
_atom_site_U_iso_or_equiv
_atom_site_thermal_displace_type
_atom_site_calc_flag
_atom_site_refinement_flags
_atom_site_occupancy
_atom_site_disorder_group
_atom_site_type_symbol
O1 -.1960(2) .3119(2) .0600(2) .0682(10) Uani d . 1 . O
C1 -.1209(3) .3358(3) .0828(3) .0446(10) Uani d . 1 . C
C2 -.0906(3) .4436(3) .0934(2) .0386(10) Uani d . 1 . C
C3 -.1487(3) .5236(3) .0760(3) .0505(11) Uani d . 1 . C
H3 -.2061(3) .5091(3) .0557(3) .050 Uiso calc R 1 . H
C4 -.1221(3) .6266(3) .0885(3) .0559(12) Uani d . 1 . C
H4 -.1620(3) .6803(3) .0772(3) .050 Uiso calc R 1 . H
C5 -.0376(3) .6484(3) .1174(3) .0508(12) Uani d . 1 . C
H5 -.0208(3) .7171(3) .1261(3) .050 Uiso calc R 1 . H
C6 .0247(3) .5690(3) .1343(3) .0410(10) Uani d . 1 . C
C7 .1129(3) .5884(3) .1629(3) .0506(11) Uani d . 1 . C
H7 .1323(3) .6563(3) .1709(3) .050 Uiso calc R 1 . H
C8 .1694(3) .5088(3) .1785(3) .0554(12) Uani d . 1 . C
H8 .2275(3) .5229(3) .1969(3) .050 Uiso calc R 1 . H
C9 .1424(3) .4055(3) .1677(3) .0516(11) Uani d . 1 . C
H9 .1824(3) .3519(3) .1788(3) .050 Uiso calc R 1 . H
C10 .0578(3) .3838(3) .1412(2) .0393(10) Uani d . 1 . C
C11 -.0031(3) .4648(3) .1229(2) .0351(9) Uani d . 1 . C
C12 .0303(3) .2753(3) .1288(3) .0394(10) Uani d . 1 . C
O2 .0798(2) .2020(2) .1422(2) .0564(8) Uani d . 1 . O
N1 -.0576(2) .2579(2) .1000(2) .0400(8) Uani d . 1 . N
C13 -.0837(2) .1514(3) .0836(3) .0373(10) Uani d . 1 . C
C14 -.0919(3) .0829(3) .1547(3) .0432(10) Uani d . 1 . C
H14 -.0852(3) .1054(3) .2143(3) .050 Uiso calc R 1 . H
C15 -.1102(3) -.0200(3) .1360(3) .0391(10) Uani d . 1 . C
C19 -.1189(3) -.0925(3) .2101(3) .0522(12) Uani d . 1 . C
N2 -.1250(3) -.1483(3) .2696(3) .0729(13) Uani d . 1 . N
C16 -.1216(3) -.0547(3) .0476(3) .0446(11) Uani d . 1 . C
H16 -.1334(3) -.1242(3) .0360(3) .050 Uiso calc R 1 . H
C17 -.1152(3) .0159(3) -.0231(3) .0459(11) Uani d . 1 . C
H17 -.1238(3) -.0057(3) -.0826(3) .050 Uiso calc R 1 . H
C18 -.0959(3) .1182(3) -.0048(3) .0449(11) Uani d . 1 . C
H18 -.0910(3) .1653(3) -.0522(3) .050 Uiso calc R 1 . H

loop_
_atom_type_symbol
_atom_type_description
_atom_type_scat_dispersion_real
_atom_type_scat_dispersion_imag
_atom_type_scat_source
C C 0.0033 0.0016 'International Tables Vol C Tables 4.2.6.8 and 6.1.1.4'
H H 0.0000 0.0000 'International Tables Vol C Tables 4.2.6.8 and 6.1.1.4'
N N 0.0061 0.0033 'International Tables Vol C Tables 4.2.6.8 and 6.1.1.4'
O O 0.0106 0.0060 'International Tables Vol C Tables 4.2.6.8 and 6.1.1.4'

loop_
_geom_angle_atom_site_label_1
_geom_angle_atom_site_label_2
_geom_angle_atom_site_label_3
_geom_angle
_geom_angle_publ_flag
O1 C1 N1 119.6(4) yes
O1 C1 C2 123.8(4) yes
N1 C1 C2 116.6(4) yes
C3 C2 C11 120.1(3) no
C3 C2 C1 119.5(4) no
C11 C2 C1 120.3(3) yes
C2 C3 C4 120.4(4) no
C5 C4 C3 120.1(4) no
C4 C5 C6 121.4(4) no
C5 C6 C7 123.0(4) no
C5 C6 C11 118.3(4) no
C7 C6 C11 118.7(4) no
C8 C7 C6 120.2(4) no
C7 C8 C9 121.5(4) no
C10 C9 C8 119.9(4) no
C9 C10 C11 120.4(3) no
C9 C10 C12 119.7(4) no
C11 C10 C12 119.9(4) yes
C2 C11 C10 121.1(3) yes
C2 C11 C6 119.7(3) no
C10 C11 C6 119.3(4) no
O2 C12 N1 119.8(3) yes
O2 C12 C10 123.2(4) yes
N1 C12 C10 117.0(3) yes
C12 N1 C1 125.0(3) yes
C12 N1 C13 117.1(3) yes
C1 N1 C13 117.8(3) yes
C14 C13 C18 120.4(4) no
C14 C13 N1 120.4(3) yes
C18 C13 N1 119.1(3) yes
C13 C14 C15 118.8(4) no
C14 C15 C16 121.4(3) no
C14 C15 C19 119.3(4) no
C16 C15 C19 119.3(3) yes
N2 C19 C15 178.6(5) yes
C17 C16 C15 119.0(4) no
C18 C17 C16 119.7(4) no
C17 C18 C13 120.6(4) no

loop_
_geom_bond_atom_site_label_1
_geom_bond_atom_site_label_2
_geom_bond_site_symmetry_2
_geom_bond_distance
_geom_bond_publ_flag
O1 C1 . 1.216(4) yes
C1 N1 . 1.405(5) yes
C1 C2 . 1.471(5) yes
C2 C3 . 1.375(5) yes
C2 C11 . 1.409(5) yes
C3 C4 . 1.400(5) yes
C4 C5 . 1.367(6) yes
C5 C6 . 1.409(5) yes
C6 C7 . 1.411(5) yes
C6 C11 . 1.416(5) yes
C7 C8 . 1.351(5) yes
C8 C9 . 1.401(5) yes
C9 C10 . 1.357(6) yes
C10 C11 . 1.414(5) yes
C10 C12 . 1.470(5) yes
C12 O2 . 1.219(4) yes
C12 N1 . 1.403(5) yes
N1 C13 . 1.448(4) yes
C13 C14 . 1.376(5) no
C13 C18 . 1.385(5) no
C14 C15 . 1.383(5) no
C15 C16 . 1.388(5) no
C15 C19 . 1.444(6) yes
C19 N2 . 1.138(5) yes
C16 C17 . 1.388(5) no
C17 C18 . 1.377(5) no

loop_
_cod_related_entry_id
_cod_related_entry_database
_cod_related_entry_code
1 ChemSpider 21137607
